data_7217705
loop_
_publ_author_name
'Liu, Tong-Peng'
'Huo, Li-Hua'
'Deng, Zhao-Peng'
'Zhao, Hui'
'Gao, Shan'

_publ_section_title
;
 Supramolecular architectures and luminescent properties of salts
 containing flexible bis(pyridyl) cations with aliphatic diamine spacer:
 Effects of inorganic anions, alkalinity and conformation of the
 bis(pyridyl) cations
;
_journal_name_full 'RSC Advances'
_journal_paper_doi 10.1039/C4RA05029K
_journal_year 2014
_chemical_formula_moiety 'C14 H20 N4, 2(N O3), (H2 O)'
_chemical_formula_sum 'C14 H22 N6 O7'
_chemical_formula_weight 386.36
_chemical_name_systematic
; 
 ? 
;
_space_group_IT_number 2
_symmetry_cell_setting triclinic
_symmetry_space_group_name_Hall '-P 1'
_symmetry_space_group_name_H-M 'P -1'
_atom_sites_solution_hydrogens geom
_atom_sites_solution_primary direct
_atom_sites_solution_secondary difmap
_audit_creation_method SHELXL-97
_cell_angle_alpha 80.726(7)
_cell_angle_beta 84.609(7)
_cell_angle_gamma 89.403(7)
_cell_formula_units_Z 1
_cell_length_a 5.6626(5)
_cell_length_b 5.7272(4)
_cell_length_c 14.4655(13)
_cell_measurement_reflns_used 980
_cell_measurement_temperature 295(2)
_cell_measurement_theta_max 26.31
_cell_measurement_theta_min 3.60
_cell_volume 460.94(7)
_computing_cell_refinement
;
CrysAlis Pro (Agilent, 2013)
;
_computing_data_collection
;
CrysAlis Pro (Agilent, 2013)
;
_computing_data_reduction
;
CrysAlis Pro (Agilent, 2013)
;
_computing_molecular_graphics '(K. Brandenburg, Diamond 3.1, 2009)'
_computing_publication_material '(K. Brandenburg, Diamond 3.1, 2009)'
_computing_structure_refinement 'SHELXL-97 (Sheldrick, 1997)'
_computing_structure_solution 'SHELXS-97 (Sheldrick, 1990)'
_diffrn_ambient_temperature 295(2)
_diffrn_detector_area_resol_mean 16.1954
_diffrn_measured_fraction_theta_full 0.999
_diffrn_measured_fraction_theta_max 0.999
_diffrn_measurement_device_type 'Xcalibur, Eos'
_diffrn_measurement_method '\w scans'
_diffrn_radiation_monochromator graphite
_diffrn_radiation_source 'Enhance (Mo) X-ray Source'
_diffrn_radiation_type MoK\a
_diffrn_radiation_wavelength 0.71073
_diffrn_reflns_av_R_equivalents 0.0129
_diffrn_reflns_av_sigmaI/netI 0.0274
_diffrn_reflns_limit_h_max 7
_diffrn_reflns_limit_h_min -4
_diffrn_reflns_limit_k_max 7
_diffrn_reflns_limit_k_min -7
_diffrn_reflns_limit_l_max 17
_diffrn_reflns_limit_l_min -18
_diffrn_reflns_number 3252
_diffrn_reflns_theta_full 26.37
_diffrn_reflns_theta_max 26.37
_diffrn_reflns_theta_min 3.60
_exptl_absorpt_coefficient_mu 0.113
_exptl_absorpt_correction_T_max 0.9844
_exptl_absorpt_correction_T_min 0.9789
_exptl_absorpt_correction_type multi-scan
_exptl_absorpt_process_details
; 
CrysAlis Pro (Agilent, 2013)
Empirical absorption correction using spherical harmonics,
 implemented in SCALE3 ABSPACK scaling algorithm. 
;
_exptl_crystal_colour colorless
_exptl_crystal_density_diffrn 1.385
_exptl_crystal_density_method 'not measured'
_exptl_crystal_description prism
_exptl_crystal_F_000 202
_exptl_crystal_size_max 0.19
_exptl_crystal_size_mid 0.17
_exptl_crystal_size_min 0.14
_refine_diff_density_max 0.319
_refine_diff_density_min -0.321
_refine_diff_density_rms 0.045
_refine_ls_extinction_method none
_refine_ls_goodness_of_fit_ref 1.031
_refine_ls_hydrogen_treatment mixed
_refine_ls_matrix_type full
_refine_ls_number_parameters 133
_refine_ls_number_reflns 1866
_refine_ls_number_restraints 40
_refine_ls_restrained_S_all 1.032
_refine_ls_R_factor_all 0.0724
_refine_ls_R_factor_gt 0.0563
_refine_ls_shift/su_max 0.000
_refine_ls_shift/su_mean 0.000
_refine_ls_structure_factor_coef Fsqd
_refine_ls_weighting_details 'calc w=1/[\s^2^(Fo^2^)+(0.0718P)^2^+0.2337P] where P=(Fo^2^+2Fc^2^)/3'
_refine_ls_weighting_scheme calc
_refine_ls_wR_factor_gt 0.1469
_refine_ls_wR_factor_ref 0.1623
_reflns_number_gt 1427
_reflns_number_total 1866
_reflns_threshold_expression >2sigma(I)
_cod_data_source_file c4ra05029k2.cif
_cod_data_source_block complex3
_cod_database_code 7217705

loop_
_symmetry_equiv_pos_as_xyz
'x, y, z'
'-x, -y, -z'

loop_
_atom_site_label
_atom_site_type_symbol
_atom_site_fract_x
_atom_site_fract_y
_atom_site_fract_z
_atom_site_U_iso_or_equiv
_atom_site_adp_type
_atom_site_occupancy
_atom_site_symmetry_multiplicity
_atom_site_calc_flag
_atom_site_refinement_flags
_atom_site_disorder_assembly
_atom_site_disorder_group
O1 O 0.3523(3) 0.5084(3) 0.39006(13) 0.0552(5) Uani 1 1 d . . .
O2 O 0.0668(3) 0.3007(3) 0.36023(15) 0.0646(6) Uani 1 1 d . . .
O3 O 0.0124(4) 0.6679(4) 0.37511(18) 0.0846(7) Uani 1 1 d . . .
O1W O 0.0954(11) 0.6180(11) -0.0824(4) 0.1159(19) Uani 0.50 1 d P . .
N2 N 0.4667(3) 0.9907(3) 0.37316(11) 0.0319(4) Uani 1 1 d D A .
H2N1 H 0.421(3) 0.8465(17) 0.3803(17) 0.048 Uiso 1 1 d D . .
H2N2 H 0.346(3) 1.083(3) 0.3701(17) 0.048 Uiso 1 1 d D . .
N3 N 0.1409(3) 0.4945(3) 0.37496(13) 0.0431(5) Uani 1 1 d . . .
C1 C 0.4844(13) 0.9793(14) 0.2044(6) 0.0423(11) Uani 0.50 1 d PGDU A 1
C2 C 0.5562(10) 0.7758(12) 0.1688(5) 0.0564(14) Uani 0.50 1 d PGU A 1
H2 H 0.6847 0.6899 0.1915 0.068 Uiso 0.50 1 calc PR A 1
C3 C 0.4360(9) 0.7009(8) 0.0993(4) 0.0709(16) Uani 0.50 1 d PGU A 1
H3 H 0.4841 0.5647 0.0755 0.085 Uiso 0.50 1 calc PR A 1
N1 N 0.2440(8) 0.8294(8) 0.0654(3) 0.0729(13) Uani 0.50 1 d PGU A 1
C4 C 0.1722(9) 1.0329(8) 0.1010(4) 0.0688(15) Uani 0.50 1 d PGU A 1
H4 H 0.0437 1.1189 0.0783 0.083 Uiso 0.50 1 calc PR A 1
C5 C 0.2924(13) 1.1078(11) 0.1705(5) 0.0554(13) Uani 0.50 1 d PGU A 1
H5 H 0.2444 1.2440 0.1942 0.067 Uiso 0.50 1 calc PR A 1
C1' C 0.5289(13) 0.9397(14) 0.2052(6) 0.0423(11) Uani 0.50 1 d PGD A 2
C2' C 0.6460(10) 0.7494(13) 0.1732(5) 0.0564(14) Uani 0.50 1 d PG A 2
H2' H 0.7852 0.6930 0.1979 0.068 Uiso 0.50 1 calc PR A 2
C3' C 0.5550(8) 0.6435(9) 0.1040(4) 0.0709(16) Uani 0.50 1 d PG A 2
H3' H 0.6333 0.5162 0.0826 0.085 Uiso 0.50 1 calc PR A 2
N1' N 0.3469(8) 0.7278(8) 0.0670(3) 0.0729(13) Uani 0.50 1 d PG A 2
C4' C 0.2298(8) 0.9181(9) 0.0991(4) 0.0688(15) Uani 0.50 1 d PG A 2
H4' H 0.0906 0.9745 0.0743 0.083 Uiso 0.50 1 calc PR A 2
C5' C 0.3208(12) 1.0240(11) 0.1682(5) 0.0554(13) Uani 0.50 1 d PG A 2
H5' H 0.2425 1.1513 0.1896 0.067 Uiso 0.50 1 calc PR A 2
C6 C 0.6188(4) 1.0496(4) 0.28269(14) 0.0413(5) Uani 1 1 d D . .
H6A H 0.7673 0.9640 0.2863 0.050 Uiso 0.50 1 calc PR A 1
H6B H 0.6540 1.2177 0.2698 0.050 Uiso 0.50 1 calc PR A 1
H6C H 0.7783 0.9937 0.2923 0.050 Uiso 0.50 1 d PR A 2
H6D H 0.6262 1.2201 0.2643 0.050 Uiso 0.50 1 d PR A 2
C7 C 0.5886(3) 1.0223(4) 0.45687(13) 0.0320(4) Uani 1 1 d . . .
H7A H 0.653(4) 1.176(4) 0.4466(15) 0.038 Uiso 1 1 d . . .
H7B H 0.723(4) 0.910(4) 0.4600(15) 0.038 Uiso 1 1 d . . .

loop_
_atom_site_aniso_label
_atom_site_aniso_U_11
_atom_site_aniso_U_22
_atom_site_aniso_U_33
_atom_site_aniso_U_23
_atom_site_aniso_U_13
_atom_site_aniso_U_12
O1 0.0465(10) 0.0349(8) 0.0874(13) -0.0103(8) -0.0223(8) -0.0026(6)
O2 0.0488(10) 0.0512(10) 0.1001(15) -0.0260(10) -0.0137(9) -0.0119(8)
O3 0.0645(13) 0.0590(12) 0.131(2) -0.0192(12) -0.0107(12) 0.0281(10)
O1W 0.122(4) 0.124(4) 0.117(4) -0.050(4) -0.043(4) 0.001(3)
N2 0.0366(9) 0.0290(8) 0.0326(9) -0.0095(7) -0.0071(7) -0.0028(6)
N3 0.0424(10) 0.0354(9) 0.0520(11) -0.0089(8) -0.0047(8) 0.0028(7)
C1 0.049(3) 0.048(2) 0.0298(11) -0.0075(14) -0.0004(15) -0.0104(18)
C2 0.065(4) 0.059(2) 0.0477(16) -0.0179(15) -0.005(3) -0.005(3)
C3 0.086(5) 0.072(3) 0.061(2) -0.029(2) -0.007(3) -0.005(3)
N1 0.084(4) 0.086(3) 0.0538(18) -0.025(2) -0.013(2) -0.005(2)
C4 0.073(3) 0.087(5) 0.0522(19) -0.019(3) -0.018(2) -0.004(3)
C5 0.058(2) 0.071(4) 0.0414(14) -0.016(2) -0.0124(14) -0.005(3)
C1' 0.049(3) 0.048(2) 0.0298(11) -0.0075(14) -0.0004(15) -0.0104(18)
C2' 0.065(4) 0.059(2) 0.0477(16) -0.0179(15) -0.005(3) -0.005(3)
C3' 0.086(5) 0.072(3) 0.061(2) -0.029(2) -0.007(3) -0.005(3)
N1' 0.084(4) 0.086(3) 0.0538(18) -0.025(2) -0.013(2) -0.005(2)
C4' 0.073(3) 0.087(5) 0.0522(19) -0.019(3) -0.018(2) -0.004(3)
C5' 0.058(2) 0.071(4) 0.0414(14) -0.016(2) -0.0124(14) -0.005(3)
C6 0.0448(12) 0.0473(12) 0.0328(11) -0.0092(9) -0.0026(9) -0.0086(9)
C7 0.0317(10) 0.0341(10) 0.0327(10) -0.0097(8) -0.0088(8) -0.0003(8)

loop_
_atom_type_symbol
_atom_type_description
_atom_type_scat_dispersion_real
_atom_type_scat_dispersion_imag
_atom_type_scat_source
C C 0.0033 0.0016 'International Tables Vol C Tables 4.2.6.8 and 6.1.1.4'
H H 0.0000 0.0000 'International Tables Vol C Tables 4.2.6.8 and 6.1.1.4'
N N 0.0061 0.0033 'International Tables Vol C Tables 4.2.6.8 and 6.1.1.4'
O O 0.0106 0.0060 'International Tables Vol C Tables 4.2.6.8 and 6.1.1.4'

loop_
_geom_angle_atom_site_label_1
_geom_angle_atom_site_label_2
_geom_angle_atom_site_label_3
_geom_angle
_geom_angle_site_symmetry_1
_geom_angle_site_symmetry_3
C7 N2 C6 113.56(15) . .
C7 N2 H2N1 107.9(16) . .
C6 N2 H2N1 109.5(16) . .
C7 N2 H2N2 108.6(16) . .
C6 N2 H2N2 107.5(16) . .
H2N1 N2 H2N2 109.7(14) . .
O3 N3 O1 119.94(19) . .
O3 N3 O2 122.2(2) . .
O1 N3 O2 117.91(17) . .
C2 C1 C5 120.0 . .
C2 C1 C6 117.7(4) . .
C5 C1 C6 122.2(4) . .
C1 C2 C3 120.0 . .
C1 C2 H2 120.0 . .
C3 C2 H2 120.0 . .
N1 C3 C2 120.0 . .
N1 C3 H3 120.0 . .
C2 C3 H3 120.0 . .
C3 N1 C4 120.0 . .
C5 C4 N1 120.0 . .
C5 C4 H4 120.0 . .
N1 C4 H4 120.0 . .
C4 C5 C1 120.0 . .
C4 C5 H5 120.0 . .
C1 C5 H5 120.0 . .
C2' C1' C5' 120.0 . .
C2' C1' C6 120.7(4) . .
C5' C1' C6 119.2(4) . .
C1' C2' C3' 120.0 . .
C1' C2' H2' 120.0 . .
C3' C2' H2' 120.0 . .
C2' C3' N1' 120.0 . .
C2' C3' H3' 120.0 . .
N1' C3' H3' 120.0 . .
C3' N1' C4' 120.0 . .
C5' C4' N1' 120.0 . .
C5' C4' H4' 120.0 . .
N1' C4' H4' 120.0 . .
C4' C5' C1' 120.0 . .
C4' C5' H5' 120.0 . .
C1' C5' H5' 120.0 . .
N2 C6 C1' 112.4(4) . .
N2 C6 C1 108.2(4) . .
N2 C6 H6A 110.1 . .
C1' C6 H6A 97.5 . .
C1 C6 H6A 110.1 . .
N2 C6 H6B 110.1 . .
C1' C6 H6B 117.5 . .
C1 C6 H6B 110.1 . .
H6A C6 H6B 108.4 . .
N2 C6 H6C 108.7 . .
C1' C6 H6C 109.1 . .
C1 C6 H6C 121.5 . .
H6B C6 H6C 97.8 . .
N2 C6 H6D 109.2 . .
C1' C6 H6D 109.5 . .
C1 C6 H6D 100.8 . .
H6A C6 H6D 117.9 . .
H6C C6 H6D 107.9 . .
N2 C7 C7 108.71(19) . 2_676
N2 C7 H7A 108.3(13) . .
C7 C7 H7A 112.5(13) 2_676 .
N2 C7 H7B 106.8(12) . .
C7 C7 H7B 112.8(13) 2_676 .
H7A C7 H7B 107.4(18) . .

loop_
_geom_bond_atom_site_label_1
_geom_bond_atom_site_label_2
_geom_bond_distance
_geom_bond_site_symmetry_2
O1 N3 1.243(2) .
O2 N3 1.248(2) .
O3 N3 1.225(2) .
N2 C7 1.485(2) .
N2 C6 1.490(3) .
N2 H2N1 0.86(2) .
N2 H2N2 0.86(2) .
C1 C2 1.3900 .
C1 C5 1.3900 .
C1 C6 1.529(4) .
C2 C3 1.3900 .
C2 H2 0.9300 .
C3 N1 1.3900 .
C3 H3 0.9300 .
N1 C4 1.3900 .
C4 C5 1.3900 .
C4 H4 0.9300 .
C5 H5 0.9300 .
C1' C2' 1.3900 .
C1' C5' 1.3900 .
C1' C6 1.501(4) .
C2' C3' 1.3900 .
C2' H2' 0.9300 .
C3' N1' 1.3900 .
C3' H3' 0.9300 .
N1' C4' 1.3900 .
C4' C5' 1.3900 .
C4' H4' 0.9300 .
C5' H5' 0.9300 .
C6 H6A 0.9700 .
C6 H6B 0.9700 .
C6 H6C 0.9700 .
C6 H6D 0.9701 .
C7 C7 1.515(4) 2_676
C7 H7A 0.94(2) .
C7 H7B 0.99(2) .

loop_
_geom_hbond_atom_site_label_D
_geom_hbond_atom_site_label_H
_geom_hbond_atom_site_label_A
_geom_hbond_distance_DH
_geom_hbond_distance_HA
_geom_hbond_distance_DA
_geom_hbond_angle_DHA
_geom_hbond_site_symmetry_A
N2 H2N1 O1 0.86(2) 1.959(9) 2.811(2) 173(2) .
N2 H2N1 O3 0.86(2) 2.550(17) 3.179(3) 131.1(16) .
N2 H2N2 O2 0.86(2) 2.006(10) 2.864(2) 179(2) 1_565
N2 H2N2 O1 0.86(2) 2.502(16) 3.071(2) 124.6(17) 1_565

loop_
_geom_torsion_atom_site_label_1
_geom_torsion_atom_site_label_2
_geom_torsion_atom_site_label_3
_geom_torsion_atom_site_label_4
_geom_torsion
_geom_torsion_site_symmetry_4
C5 C1 C2 C3 0.0 .
C6 C1 C2 C3 178.3(8) .
C1 C2 C3 N1 0.0 .
C2 C3 N1 C4 0.0 .
C3 N1 C4 C5 0.0 .
N1 C4 C5 C1 0.0 .
C2 C1 C5 C4 0.0 .
C6 C1 C5 C4 -178.2(8) .
C5' C1' C2' C3' 0.0 .
C6 C1' C2' C3' 177.4(8) .
C1' C2' C3' N1' 0.0 .
C2' C3' N1' C4' 0.0 .
C3' N1' C4' C5' 0.0 .
N1' C4' C5' C1' 0.0 .
C2' C1' C5' C4' 0.0 .
C6 C1' C5' C4' -177.4(8) .
C7 N2 C6 C1' 159.9(3) .
C7 N2 C6 C1 172.7(3) .
C2' C1' C6 N2 -107.2(5) .
C5' C1' C6 N2 70.2(5) .
C2' C1' C6 C1 180(4) .
C5' C1' C6 C1 -3(3) .
C2 C1 C6 N2 -104.9(4) .
C5 C1 C6 N2 73.4(5) .
C2 C1 C6 C1' 7(3) .
C5 C1 C6 C1' -175(4) .
C6 N2 C7 C7 175.27(19) 2_676
